data_2223184
loop_
_publ_author_name
'Chen, Yu'
'Guo, Li-hua'
'Song, Wei'
'Zhang, Jing'
'Tian, Dan-bi'

_publ_section_title
;
 <i>N</i>-Isopropyl-3-methyl-2-nitrobenzamide
;
_journal_coeditor_code RK2153
_journal_issue 9
_journal_name_full 'Acta Crystallographica Section E'
_journal_page_first o2278
_journal_paper_doi 10.1107/S1600536809031997
_journal_volume 65
_journal_year 2009
_chemical_formula_iupac 'C11 H14 N2 O3'
_chemical_formula_moiety 'C11 H14 N2 O3'
_chemical_formula_sum 'C11 H14 N2 O3'
_chemical_formula_weight 222.24
_chemical_name_systematic
;
<i>N</i>-Isopropyl-3-methyl-2-nitrobenzamide
;
_space_group_IT_number 61
_symmetry_cell_setting orthorhombic
_symmetry_space_group_name_Hall '-P 2ac 2ab'
_symmetry_space_group_name_H-M 'P b c a'
_atom_sites_solution_hydrogens geom
_atom_sites_solution_primary direct
_atom_sites_solution_secondary difmap
_audit_creation_method SHELXL97
_cell_angle_alpha 90.00
_cell_angle_beta 90.00
_cell_angle_gamma 90.00
_cell_formula_units_Z 8
_cell_length_a 9.4230(19)
_cell_length_b 13.250(3)
_cell_length_c 20.041(4)
_cell_measurement_reflns_used 25
_cell_measurement_temperature 298(2)
_cell_measurement_theta_max 13
_cell_measurement_theta_min 10
_cell_volume 2502.2(9)
_computing_cell_refinement 'CAD-4 EXPRESS (Enraf--Nonius, 1994)'
_computing_data_collection 'CAD-4 EXPRESS (Enraf--Nonius, 1994)'
_computing_data_reduction 'XCAD4 (Harms & Wocadlo, 1995)'
_computing_molecular_graphics 'SHELXTL (Sheldrick, 2008)'
_computing_publication_material 'SHELXTL (Sheldrick, 2008)'
_computing_structure_refinement 'SHELXL97 (Sheldrick, 2008)'
_computing_structure_solution 'SHELXS97 (Sheldrick, 2008)'
_diffrn_ambient_temperature 298(2)
_diffrn_measured_fraction_theta_full 0.999
_diffrn_measured_fraction_theta_max 0.999
_diffrn_measurement_device_type 'Enraf--Nonius CAD-4'
_diffrn_measurement_method \w/2\q
_diffrn_radiation_monochromator graphite
_diffrn_radiation_source 'fine--focus sealed tube'
_diffrn_radiation_type MoK\a
_diffrn_radiation_wavelength 0.71073
_diffrn_reflns_av_R_equivalents 0.0000
_diffrn_reflns_av_sigmaI/netI 0.0620
_diffrn_reflns_limit_h_max 11
_diffrn_reflns_limit_h_min 0
_diffrn_reflns_limit_k_max 15
_diffrn_reflns_limit_k_min 0
_diffrn_reflns_limit_l_max 24
_diffrn_reflns_limit_l_min 0
_diffrn_reflns_number 2260
_diffrn_reflns_theta_full 25.25
_diffrn_reflns_theta_max 25.25
_diffrn_reflns_theta_min 2.03
_diffrn_standards_decay_% 1
_diffrn_standards_interval_count 200
_diffrn_standards_interval_time 7200
_diffrn_standards_number 3
_exptl_absorpt_coefficient_mu 0.087
_exptl_absorpt_correction_T_max 0.9914
_exptl_absorpt_correction_T_min 0.9744
_exptl_absorpt_correction_type psi-scan
_exptl_absorpt_process_details '(North <i>et al.</i>, 1968)'
_exptl_crystal_colour colourless
_exptl_crystal_density_diffrn 1.180
_exptl_crystal_density_method 'not measured'
_exptl_crystal_description needle
_exptl_crystal_F_000 944
_exptl_crystal_size_max 0.30
_exptl_crystal_size_mid 0.20
_exptl_crystal_size_min 0.10
_refine_diff_density_max 0.217
_refine_diff_density_min -0.156
_refine_ls_extinction_coef 0.0059(11)
_refine_ls_extinction_expression Fc^*^=kFc[1+0.001xFc^2^\l^3^/sin(2\q)]^-1/4^
_refine_ls_extinction_method 'SHELXL97 (Sheldrick, 2008)'
_refine_ls_goodness_of_fit_ref 1.003
_refine_ls_hydrogen_treatment constr
_refine_ls_matrix_type full
_refine_ls_number_parameters 146
_refine_ls_number_reflns 2260
_refine_ls_number_restraints 0
_refine_ls_restrained_S_all 1.003
_refine_ls_R_factor_all 0.1399
_refine_ls_R_factor_gt 0.0664
_refine_ls_shift/su_max 0.000
_refine_ls_shift/su_mean 0.000
_refine_ls_structure_factor_coef Fsqd
_refine_ls_weighting_details 'calc w=1/[\s^2^(Fo^2^)+(0.06P)^2^+0.9P] where P=(Fo^2^+2Fc^2^)/3'
_refine_ls_weighting_scheme calc
_refine_ls_wR_factor_gt 0.1400
_refine_ls_wR_factor_ref 0.1740
_reflns_number_gt 1135
_reflns_number_total 2260
_reflns_threshold_expression I>2\s(I)
_cod_data_source_file rk2153.cif
_cod_data_source_block I
_cod_depositor_comments
;
The following automatic conversions were performed:
'_symmetry_cell_setting' value 'Orthorhombic' changed to 'orthorhombic'
according to '/home/saulius/struct/CIF-dictionaries/cif_core.dic'
dictionary named 'cif_core.dic' version 2.4.1 from 2010-06-29.

Automatic conversion script
Id: cif_fix_enum 1527 2010-12-29 10:47:43Z saulius 

The following automatic conversions were performed:

'_symmetry_cell_setting' value 'Orthorhombic' changed to
'orthorhombic' according to
/home/saulius/struct/CIF-dictionaries/cif_core.dic dictionary named
'cif_core.dic' version 2.4.1 from 2010-06-29.

Automatic conversion script
Id: cif_fix_values 1715 2011-07-08 13:25:40Z adriana 
;
_cod_database_code 2223184
_cod_database_fobs_code 2223184

loop_
_symmetry_equiv_pos_as_xyz
'x, y, z'
'-x+1/2, -y, z+1/2'
'-x, y+1/2, -z+1/2'
'x+1/2, -y+1/2, -z'
'-x, -y, -z'
'x-1/2, y, -z-1/2'
'x, -y-1/2, z-1/2'
'-x-1/2, y-1/2, z'

loop_
_atom_site_type_symbol
_atom_site_label
_atom_site_fract_x
_atom_site_fract_y
_atom_site_fract_z
_atom_site_U_iso_or_equiv
_atom_site_adp_type
_atom_site_calc_flag
_atom_site_refinement_flags
_atom_site_occupancy
_atom_site_disorder_assembly
_atom_site_disorder_group
O O1 0.1002(2) 0.4262(2) 0.21752(13) 0.0801(9) Uani d . 1 . .
N N1 -0.0987(3) 0.4490(2) 0.27836(16) 0.0642(9) Uani d . 1 . .
H H1A -0.1881 0.4367 0.2809 0.077 Uiso calc R 1 . .
C C1 0.0066(6) 0.4504(4) 0.3892(3) 0.1265(19) Uani d . 1 . .
H H1B 0.0699 0.3974 0.3756 0.190 Uiso calc R 1 . .
H H1C -0.0769 0.4215 0.4089 0.190 Uiso calc R 1 . .
H H1D 0.0533 0.4928 0.4212 0.190 Uiso calc R 1 . .
O O2 -0.0336(3) 0.51283(19) 0.09602(15) 0.0890(10) Uani d . 1 . .
N N2 0.0028(3) 0.4269(2) 0.08678(16) 0.0635(8) Uani d . 1 . .
C C2 -0.1321(5) 0.5952(3) 0.3487(2) 0.1034(16) Uani d . 1 . .
H H2A -0.1543 0.6345 0.3099 0.155 Uiso calc R 1 . .
H H2B -0.0871 0.6374 0.3814 0.155 Uiso calc R 1 . .
H H2C -0.2178 0.5675 0.3670 0.155 Uiso calc R 1 . .
O O3 0.1088(3) 0.4024(2) 0.05598(16) 0.1007(11) Uani d . 1 . .
C C3 -0.0342(4) 0.5115(3) 0.32994(19) 0.0676(11) Uani d . 1 . .
H H3A 0.0523 0.5415 0.3114 0.081 Uiso calc R 1 . .
C C4 -0.0271(3) 0.4105(2) 0.22794(18) 0.0540(9) Uani d . 1 . .
C C5 -0.1076(3) 0.3415(2) 0.18197(18) 0.0519(9) Uani d . 1 . .
C C6 -0.1956(4) 0.2662(3) 0.2058(2) 0.0698(11) Uani d . 1 . .
H H6A -0.2102 0.2600 0.2516 0.084 Uiso calc R 1 . .
C C7 -0.2619(4) 0.2004(3) 0.1630(2) 0.0793(12) Uani d . 1 . .
H H7A -0.3206 0.1500 0.1798 0.095 Uiso calc R 1 . .
C C8 -0.2420(4) 0.2086(3) 0.0961(2) 0.0736(11) Uani d . 1 . .
H H8A -0.2884 0.1636 0.0679 0.088 Uiso calc R 1 . .
C C9 -0.1545(4) 0.2819(3) 0.0684(2) 0.0642(10) Uani d . 1 . .
C C10 -0.0889(3) 0.3463(2) 0.11363(19) 0.0540(9) Uani d . 1 . .
C C11 -0.1371(5) 0.2899(3) -0.0058(2) 0.0973(15) Uani d . 1 . .
H H11A -0.0743 0.3448 -0.0160 0.146 Uiso calc R 1 . .
H H11B -0.2279 0.3020 -0.0260 0.146 Uiso calc R 1 . .
H H11C -0.0981 0.2282 -0.0228 0.146 Uiso calc R 1 . .

loop_
_atom_site_aniso_label
_atom_site_aniso_U_11
_atom_site_aniso_U_22
_atom_site_aniso_U_33
_atom_site_aniso_U_12
_atom_site_aniso_U_13
_atom_site_aniso_U_23
O1 0.0298(12) 0.130(2) 0.0802(19) -0.0125(14) 0.0014(13) -0.0014(17)
N1 0.0309(14) 0.083(2) 0.079(2) -0.0139(15) 0.0058(16) -0.0135(18)
C1 0.146(5) 0.126(4) 0.107(4) 0.021(4) -0.047(4) 0.009(4)
O2 0.096(2) 0.0519(16) 0.119(3) -0.0036(16) 0.0068(18) 0.0099(17)
N2 0.0583(19) 0.064(2) 0.068(2) -0.0068(18) -0.0004(17) -0.0036(17)
C2 0.106(4) 0.079(3) 0.125(4) 0.010(3) -0.028(3) -0.028(3)
O3 0.078(2) 0.114(2) 0.111(2) -0.0197(18) 0.0431(19) -0.0240(19)
C3 0.053(2) 0.084(3) 0.066(3) -0.019(2) 0.001(2) -0.005(2)
C4 0.0306(17) 0.064(2) 0.068(2) -0.0026(17) -0.0016(18) 0.009(2)
C5 0.0355(17) 0.049(2) 0.071(2) -0.0031(16) 0.0008(17) 0.0032(19)
C6 0.058(2) 0.074(3) 0.077(3) -0.011(2) 0.002(2) 0.005(2)
C7 0.076(3) 0.065(3) 0.096(3) -0.025(2) -0.003(3) 0.005(3)
C8 0.070(3) 0.060(2) 0.091(3) -0.011(2) -0.014(3) -0.004(2)
C9 0.061(2) 0.054(2) 0.078(3) 0.0006(19) -0.003(2) 0.000(2)
C10 0.0430(19) 0.046(2) 0.073(3) 0.0032(17) 0.0025(18) 0.0047(19)
C11 0.115(4) 0.097(3) 0.080(3) -0.018(3) -0.006(3) -0.010(3)

loop_
_atom_type_symbol
_atom_type_description
_atom_type_scat_dispersion_real
_atom_type_scat_dispersion_imag
_atom_type_scat_source
C C 0.0033 0.0016 'International Tables Vol C Tables 4.2.6.8 and 6.1.1.4'
H H 0.0000 0.0000 'International Tables Vol C Tables 4.2.6.8 and 6.1.1.4'
N N 0.0061 0.0033 'International Tables Vol C Tables 4.2.6.8 and 6.1.1.4'
O O 0.0106 0.0060 'International Tables Vol C Tables 4.2.6.8 and 6.1.1.4'

loop_
_geom_angle_atom_site_label_1
_geom_angle_atom_site_label_2
_geom_angle_atom_site_label_3
_geom_angle_site_symmetry_1
_geom_angle_site_symmetry_3
_geom_angle
_geom_angle_publ_flag
C4 N1 C3 . . 123.4(3) ?
C4 N1 H1A . . 118.3 ?
C3 N1 H1A . . 118.3 ?
C3 C1 H1B . . 109.5 ?
C3 C1 H1C . . 109.5 ?
H1B C1 H1C . . 109.5 ?
C3 C1 H1D . . 109.5 ?
H1B C1 H1D . . 109.5 ?
H1C C1 H1D . . 109.5 ?
O2 N2 O3 . . 124.3(3) ?
O2 N2 C10 . . 117.5(3) ?
O3 N2 C10 . . 118.2(3) ?
C3 C2 H2A . . 109.5 ?
C3 C2 H2B . . 109.5 ?
H2A C2 H2B . . 109.5 ?
C3 C2 H2C . . 109.5 ?
H2A C2 H2C . . 109.5 ?
H2B C2 H2C . . 109.5 ?
N1 C3 C1 . . 111.4(3) ?
N1 C3 C2 . . 110.1(3) ?
C1 C3 C2 . . 111.3(4) ?
N1 C3 H3A . . 108.0 ?
C1 C3 H3A . . 108.0 ?
C2 C3 H3A . . 108.0 ?
O1 C4 N1 . . 124.1(3) ?
O1 C4 C5 . . 119.3(3) ?
N1 C4 C5 . . 116.6(3) ?
C6 C5 C10 . . 116.9(3) ?
C6 C5 C4 . . 122.0(3) ?
C10 C5 C4 . . 120.9(3) ?
C7 C6 C5 . . 120.9(4) ?
C7 C6 H6A . . 119.5 ?
C5 C6 H6A . . 119.5 ?
C8 C7 C6 . . 120.2(4) ?
C8 C7 H7A . . 119.9 ?
C6 C7 H7A . . 119.9 ?
C7 C8 C9 . . 122.2(4) ?
C7 C8 H8A . . 118.9 ?
C9 C8 H8A . . 118.9 ?
C10 C9 C8 . . 115.6(4) ?
C10 C9 C11 . . 123.7(4) ?
C8 C9 C11 . . 120.7(4) ?
C5 C10 C9 . . 124.1(3) ?
C5 C10 N2 . . 118.0(3) ?
C9 C10 N2 . . 117.8(3) ?
C9 C11 H11A . . 109.5 ?
C9 C11 H11B . . 109.5 ?
H11A C11 H11B . . 109.5 ?
C9 C11 H11C . . 109.5 ?
H11A C11 H11C . . 109.5 ?
H11B C11 H11C . . 109.5 ?

loop_
_geom_bond_atom_site_label_1
_geom_bond_atom_site_label_2
_geom_bond_site_symmetry_2
_geom_bond_distance
_geom_bond_publ_flag
O1 C4 . 1.235(3) ?
N1 C4 . 1.318(4) ?
N1 C3 . 1.457(4) ?
N1 H1A . 0.8600 ?
C1 C3 . 1.488(6) ?
C1 H1B . 0.9600 ?
C1 H1C . 0.9600 ?
C1 H1D . 0.9600 ?
O2 N2 . 1.203(3) ?
N2 O3 . 1.218(3) ?
N2 C10 . 1.475(4) ?
C2 C3 . 1.491(5) ?
C2 H2A . 0.9600 ?
C2 H2B . 0.9600 ?
C2 H2C . 0.9600 ?
C3 H3A . 0.9800 ?
C4 C5 . 1.503(4) ?
C5 C6 . 1.382(4) ?
C5 C10 . 1.383(5) ?
C6 C7 . 1.375(5) ?
C6 H6A . 0.9300 ?
C7 C8 . 1.357(5) ?
C7 H7A . 0.9300 ?
C8 C9 . 1.391(5) ?
C8 H8A . 0.9300 ?
C9 C10 . 1.391(5) ?
C9 C11 . 1.499(5) ?
C11 H11A . 0.9600 ?
C11 H11B . 0.9600 ?
C11 H11C . 0.9600 ?

loop_
_geom_hbond_atom_site_label_D
_geom_hbond_atom_site_label_H
_geom_hbond_atom_site_label_A
_geom_hbond_site_symmetry_A
_geom_hbond_distance_DH
_geom_hbond_distance_HA
_geom_hbond_distance_DA
_geom_hbond_angle_DHA
_geom_hbond_publ_flag
N1 H1A O1 6_556 0.86 2.00 2.855(3) 173.00 y
C11 H11A O3 . 0.96 2.37 3.021(5) 124.00 y

loop_
_geom_torsion_atom_site_label_1
_geom_torsion_atom_site_label_2
_geom_torsion_atom_site_label_3
_geom_torsion_atom_site_label_4
_geom_torsion_site_symmetry_1
_geom_torsion_site_symmetry_2
_geom_torsion_site_symmetry_3
_geom_torsion_site_symmetry_4
_geom_torsion
_geom_torsion_publ_flag
C4 N1 C3 C1 . . . . -95.0(4) ?
C4 N1 C3 C2 . . . . 141.1(4) ?
C3 N1 C4 O1 . . . . -3.0(6) ?
C3 N1 C4 C5 . . . . 175.6(3) ?
O1 C4 C5 C6 . . . . 132.9(4) ?
N1 C4 C5 C6 . . . . -45.8(4) ?
O1 C4 C5 C10 . . . . -42.6(5) ?
N1 C4 C5 C10 . . . . 138.7(3) ?
C10 C5 C6 C7 . . . . -0.6(5) ?
C4 C5 C6 C7 . . . . -176.3(3) ?
C5 C6 C7 C8 . . . . -0.2(6) ?
C6 C7 C8 C9 . . . . 0.5(6) ?
C7 C8 C9 C10 . . . . 0.0(6) ?
C7 C8 C9 C11 . . . . -178.9(4) ?
C6 C5 C10 C9 . . . . 1.1(5) ?
C4 C5 C10 C9 . . . . 176.8(3) ?
C6 C5 C10 N2 . . . . 179.1(3) ?
C4 C5 C10 N2 . . . . -5.2(5) ?
C8 C9 C10 C5 . . . . -0.8(5) ?
C11 C9 C10 C5 . . . . 178.0(4) ?
C8 C9 C10 N2 . . . . -178.8(3) ?
C11 C9 C10 N2 . . . . 0.0(5) ?
O2 N2 C10 C5 . . . . -62.5(4) ?
O3 N2 C10 C5 . . . . 118.6(4) ?
O2 N2 C10 C9 . . . . 115.6(4) ?
O3 N2 C10 C9 . . . . -63.3(4) ?

loop_
_cod_related_entry_id
_cod_related_entry_database
_cod_related_entry_code
1 ChemSpider 778196
